data_7016583
loop_
_publ_author_name
'Johno, Keita'
'Tanaka, Yuya'
'Koike, Takashi'
'Akita, Munetaka'

_publ_section_title
;
 Making organometallic molecular wires via oxidative ligand coupling.
;
_journal_issue 32
_journal_name_full 'Dalton transactions (Cambridge, England : 2003)'
_journal_page_first 8089
_journal_page_last 8091
_journal_paper_doi 10.1039/c1dt11077b
_journal_volume 40
_journal_year 2011
_chemical_formula_sum 'C88 H80 Fe2 P4 S2'
_chemical_formula_weight 1437.22
_chemical_name_systematic
;
?
;
_space_group_IT_number 14
_symmetry_cell_setting monoclinic
_symmetry_space_group_name_Hall '-P 2yab'
_symmetry_space_group_name_H-M 'P 1 21/a 1'
_atom_sites_solution_hydrogens geom
_atom_sites_solution_primary direct
_atom_sites_solution_secondary difmap
_audit_creation_method SHELXL-97
_cell_angle_alpha 90.00
_cell_angle_beta 113.439(8)
_cell_angle_gamma 90.00
_cell_formula_units_Z 4
_cell_length_a 20.417(2)
_cell_length_b 16.518(4)
_cell_length_c 23.503(4)
_cell_measurement_temperature 213(2)
_cell_volume 7272(2)
_computing_structure_refinement 'SHELXL-97 (Sheldrick, 1997)'
_diffrn_ambient_temperature 213(2)
_diffrn_measured_fraction_theta_full 0.971
_diffrn_measured_fraction_theta_max 0.971
_diffrn_measurement_device_type 'Rigaku RAXIS-IV Imaging Plate'
_diffrn_measurement_method ?w
_diffrn_radiation_monochromator graphite
_diffrn_radiation_source 'fine-focus sealed tube'
_diffrn_radiation_type MoK\a
_diffrn_radiation_wavelength 0.71073
_diffrn_reflns_av_R_equivalents 0.1492
_diffrn_reflns_av_sigmaI/netI 0.1634
_diffrn_reflns_limit_h_max 26
_diffrn_reflns_limit_h_min -26
_diffrn_reflns_limit_k_max 21
_diffrn_reflns_limit_k_min -21
_diffrn_reflns_limit_l_max 30
_diffrn_reflns_limit_l_min -30
_diffrn_reflns_number 53741
_diffrn_reflns_theta_full 27.48
_diffrn_reflns_theta_max 27.48
_diffrn_reflns_theta_min 3.03
_exptl_absorpt_coefficient_mu 0.591
_exptl_absorpt_correction_T_max 1.1736
_exptl_absorpt_correction_T_min 0.8170
_exptl_absorpt_correction_type multi-scan
_exptl_absorpt_process_details '(Higashi, 1995)'
_exptl_crystal_colour red
_exptl_crystal_density_diffrn 1.313
_exptl_crystal_density_method 'not measured'
_exptl_crystal_description platelet
_exptl_crystal_F_000 3008
_exptl_crystal_size_max 0.3
_exptl_crystal_size_mid 0.3
_exptl_crystal_size_min 0.1
_refine_diff_density_max 0.813
_refine_diff_density_min -0.616
_refine_diff_density_rms 0.094
_refine_ls_extinction_method none
_refine_ls_goodness_of_fit_ref 0.976
_refine_ls_hydrogen_treatment mixed
_refine_ls_matrix_type full
_refine_ls_number_parameters 865
_refine_ls_number_reflns 16192
_refine_ls_number_restraints 0
_refine_ls_restrained_S_all 0.976
_refine_ls_R_factor_all 0.1670
_refine_ls_R_factor_gt 0.0812
_refine_ls_shift/su_max 0.001
_refine_ls_shift/su_mean 0.000
_refine_ls_structure_factor_coef Fsqd
_refine_ls_weighting_details 'calc w=1/[\s^2^(Fo^2^)+(0.0950P)^2^+0.0000P] where P=(Fo^2^+2Fc^2^)/3'
_refine_ls_weighting_scheme calc
_refine_ls_wR_factor_gt 0.1842
_refine_ls_wR_factor_ref 0.2119
_reflns_number_gt 7887
_reflns_number_total 16192
_reflns_threshold_expression >2sigma(I)
_cod_data_source_file c1dt11077b.txt
_cod_data_source_block compound2a
_cod_original_cell_volume 7273(2)
_cod_database_code 7016583

loop_
_symmetry_equiv_pos_as_xyz
'x, y, z'
'-x+1/2, y+1/2, -z'
'-x, -y, -z'
'x-1/2, -y-1/2, z'

loop_
_atom_site_label
_atom_site_type_symbol
_atom_site_fract_x
_atom_site_fract_y
_atom_site_fract_z
_atom_site_U_iso_or_equiv
_atom_site_adp_type
_atom_site_occupancy
_atom_site_symmetry_multiplicity
_atom_site_calc_flag
C11 C -0.1564(3) 1.1313(3) 0.2699(3) 0.0316(12) Uani 1 1 d
C12 C -0.1625(3) 1.0729(3) 0.2265(3) 0.0360(13) Uani 1 1 d
H12 H -0.2056 1.0637 0.1930 0.043 Uiso 1 1 calc
C13 C -0.1015(3) 1.0281(3) 0.2348(3) 0.0404(14) Uani 1 1 d
H13 H -0.1010 0.9872 0.2078 0.049 Uiso 1 1 calc
C14 C -0.0424(3) 1.0495(3) 0.2862(3) 0.0337(13) Uani 1 1 d
C15 C -0.1433(3) 1.2770(4) 0.3564(3) 0.0577(19) Uani 1 1 d
H15 H -0.1009 1.2550 0.3900 0.069 Uiso 1 1 calc
C16 C -0.1473(4) 1.3035(4) 0.2976(4) 0.0546(18) Uani 1 1 d
H16 H -0.1082 1.3023 0.2834 0.065 Uiso 1 1 calc
C17 C -0.2175(3) 1.3331(4) 0.2631(3) 0.0501(17) Uani 1 1 d
H17 H -0.2352 1.3559 0.2211 0.060 Uiso 1 1 calc
C18 C -0.2567(3) 1.3250(4) 0.3012(3) 0.0475(16) Uani 1 1 d
H18 H -0.3064 1.3413 0.2901 0.057 Uiso 1 1 calc
C19 C -0.2108(4) 1.2903(4) 0.3583(3) 0.0554(18) Uani 1 1 d
H19 H -0.2233 1.2788 0.3936 0.066 Uiso 1 1 calc
C21 C 0.1413(3) 0.9260(3) 0.3353(3) 0.0325(12) Uani 1 1 d
C22 C 0.1527(3) 1.0083(3) 0.3360(3) 0.0357(13) Uani 1 1 d
H22 H 0.1981 1.0293 0.3455 0.043 Uiso 1 1 calc
C23 C 0.0928(3) 1.0598(3) 0.3216(3) 0.0411(14) Uani 1 1 d
H23 H 0.0958 1.1159 0.3222 0.049 Uiso 1 1 calc
C24 C 0.0305(3) 1.0191(3) 0.3069(3) 0.0362(13) Uani 1 1 d
C25 C 0.1554(3) 0.7842(4) 0.4105(3) 0.0393(14) Uani 1 1 d
H25 H 0.1290 0.8166 0.4292 0.047 Uiso 1 1 calc
C26 C 0.2288(3) 0.7684(4) 0.4366(3) 0.0396(14) Uani 1 1 d
H26 H 0.2625 0.7892 0.4766 0.048 Uiso 1 1 calc
C27 C 0.2470(3) 0.7173(3) 0.3968(3) 0.0403(14) Uani 1 1 d
H27 H 0.2944 0.6957 0.4042 0.048 Uiso 1 1 calc
C28 C 0.1824(3) 0.7021(3) 0.3447(3) 0.0406(14) Uani 1 1 d
H28 H 0.1774 0.6677 0.3092 0.049 Uiso 1 1 calc
C29 C 0.1262(3) 0.7439(4) 0.3528(3) 0.0404(14) Uani 1 1 d
H29 H 0.0757 0.7427 0.3245 0.048 Uiso 1 1 calc
C111 C -0.2978(3) 1.0325(4) 0.2625(3) 0.0414(14) Uani 1 1 d
H11C H -0.2603 0.9994 0.2592 0.050 Uiso 1 1 calc
H11D H -0.3298 0.9975 0.2726 0.050 Uiso 1 1 calc
C112 C -0.3393(3) 1.0754(4) 0.2002(3) 0.0429(15) Uani 1 1 d
H11A H -0.3898 1.0751 0.1919 0.051 Uiso 1 1 calc
H11B H -0.3328 1.0457 0.1672 0.051 Uiso 1 1 calc
C121 C -0.1936(3) 1.0515(4) 0.3892(3) 0.0373(14) Uani 1 1 d
C122 C -0.1514(4) 0.9935(4) 0.3784(3) 0.0489(16) Uani 1 1 d
H122 H -0.1579 0.9815 0.3378 0.059 Uiso 1 1 calc
C123 C -0.0993(4) 0.9527(4) 0.4271(4) 0.060(2) Uani 1 1 d
H123 H -0.0713 0.9138 0.4190 0.072 Uiso 1 1 calc
C124 C -0.0888(4) 0.9697(4) 0.4882(3) 0.0546(18) Uani 1 1 d
H124 H -0.0543 0.9424 0.5210 0.066 Uiso 1 1 calc
C125 C -0.1309(3) 1.0281(4) 0.4987(3) 0.0506(17) Uani 1 1 d
H125 H -0.1244 1.0405 0.5392 0.061 Uiso 1 1 calc
C126 C -0.1824(3) 1.0685(4) 0.4503(3) 0.0431(15) Uani 1 1 d
H126 H -0.2102 1.1077 0.4585 0.052 Uiso 1 1 calc
C131 C -0.3318(3) 1.1210(4) 0.3513(2) 0.0370(13) Uani 1 1 d
C132 C -0.3603(3) 1.0524(4) 0.3680(3) 0.0445(15) Uani 1 1 d
H132 H -0.3389 1.0022 0.3701 0.053 Uiso 1 1 calc
C133 C -0.4206(3) 1.0592(5) 0.3814(3) 0.0552(18) Uani 1 1 d
H133 H -0.4400 1.0134 0.3917 0.066 Uiso 1 1 calc
C134 C -0.4515(3) 1.1339(5) 0.3792(3) 0.0530(18) Uani 1 1 d
H134 H -0.4923 1.1383 0.3875 0.064 Uiso 1 1 calc
C135 C -0.4225(4) 1.2014(5) 0.3650(3) 0.059(2) Uani 1 1 d
H135 H -0.4426 1.2519 0.3650 0.071 Uiso 1 1 calc
C136 C -0.3631(3) 1.1949(4) 0.3505(3) 0.0464(16) Uani 1 1 d
H136 H -0.3443 1.2411 0.3400 0.056 Uiso 1 1 calc
C141 C -0.2993(3) 1.1914(4) 0.1267(3) 0.0458(15) Uani 1 1 d
C142 C -0.3547(4) 1.1670(5) 0.0708(3) 0.0594(19) Uani 1 1 d
H142 H -0.3959 1.1434 0.0711 0.071 Uiso 1 1 calc
C143 C -0.3470(5) 1.1785(6) 0.0155(3) 0.073(2) Uani 1 1 d
H143 H -0.3844 1.1647 -0.0216 0.087 Uiso 1 1 calc
C144 C -0.2863(5) 1.2092(6) 0.0143(4) 0.081(3) Uani 1 1 d
H144 H -0.2817 1.2141 -0.0234 0.097 Uiso 1 1 calc
C145 C -0.2304(5) 1.2336(5) 0.0689(4) 0.074(2) Uani 1 1 d
H145 H -0.1893 1.2566 0.0680 0.089 Uiso 1 1 calc
C146 C -0.2379(4) 1.2227(4) 0.1249(3) 0.0541(18) Uani 1 1 d
H146 H -0.2005 1.2370 0.1618 0.065 Uiso 1 1 calc
C151 C -0.3913(3) 1.2403(4) 0.1829(3) 0.0474(16) Uani 1 1 d
C152 C -0.4425(4) 1.2199(6) 0.2049(3) 0.069(2) Uani 1 1 d
H152 H -0.4385 1.1712 0.2259 0.083 Uiso 1 1 calc
C153 C -0.4997(4) 1.2705(8) 0.1963(4) 0.091(3) Uani 1 1 d
H153 H -0.5323 1.2561 0.2131 0.109 Uiso 1 1 calc
C154 C -0.5089(5) 1.3388(7) 0.1647(5) 0.097(4) Uani 1 1 d
H154 H -0.5482 1.3716 0.1585 0.117 Uiso 1 1 calc
C155 C -0.4594(5) 1.3609(5) 0.1412(5) 0.101(4) Uani 1 1 d
H155 H -0.4654 1.4090 0.1191 0.122 Uiso 1 1 calc
C156 C -0.4010(4) 1.3119(5) 0.1505(4) 0.069(2) Uani 1 1 d
H156 H -0.3678 1.3276 0.1346 0.083 Uiso 1 1 calc
C211 C 0.2323(3) 0.9356(4) 0.2493(3) 0.0387(14) Uani 1 1 d
H21C H 0.2391 0.9358 0.2107 0.046 Uiso 1 1 calc
H21D H 0.2021 0.9811 0.2488 0.046 Uiso 1 1 calc
C212 C 0.3049(3) 0.9434(4) 0.3045(3) 0.0451(15) Uani 1 1 d
H21A H 0.3169 1.0002 0.3131 0.054 Uiso 1 1 calc
H21B H 0.3417 0.9182 0.2943 0.054 Uiso 1 1 calc
C221 C 0.0994(3) 0.8454(4) 0.1967(3) 0.0393(14) Uani 1 1 d
C222 C 0.0639(4) 0.9163(4) 0.1725(3) 0.0577(18) Uani 1 1 d
H222 H 0.0870 0.9658 0.1846 0.069 Uiso 1 1 calc
C223 C -0.0072(4) 0.9136(5) 0.1293(4) 0.073(2) Uani 1 1 d
H223 H -0.0305 0.9619 0.1127 0.088 Uiso 1 1 calc
C224 C -0.0426(4) 0.8436(6) 0.1113(3) 0.070(2) Uani 1 1 d
H224 H -0.0888 0.8435 0.0810 0.084 Uiso 1 1 calc
C225 C -0.0116(4) 0.7740(6) 0.1367(4) 0.078(3) Uani 1 1 d
H225 H -0.0374 0.7259 0.1269 0.094 Uiso 1 1 calc
C226 C 0.0598(4) 0.7740(4) 0.1781(4) 0.067(2) Uani 1 1 d
H226 H 0.0818 0.7249 0.1938 0.080 Uiso 1 1 calc
C231 C 0.2293(3) 0.7680(4) 0.2208(3) 0.0426(15) Uani 1 1 d
C232 C 0.2819(4) 0.7134(4) 0.2572(3) 0.0497(16) Uani 1 1 d
H232 H 0.2952 0.7135 0.2999 0.060 Uiso 1 1 calc
C233 C 0.3144(4) 0.6602(4) 0.2324(4) 0.065(2) Uani 1 1 d
H233 H 0.3497 0.6254 0.2579 0.078 Uiso 1 1 calc
C234 C 0.2935(5) 0.6588(5) 0.1672(4) 0.078(3) Uani 1 1 d
H234 H 0.3153 0.6232 0.1494 0.093 Uiso 1 1 calc
C235 C 0.2408(5) 0.7104(6) 0.1304(4) 0.082(3) Uani 1 1 d
H235 H 0.2258 0.7081 0.0876 0.098 Uiso 1 1 calc
C236 C 0.2094(4) 0.7662(5) 0.1566(3) 0.067(2) Uani 1 1 d
H236 H 0.1751 0.8022 0.1313 0.080 Uiso 1 1 calc
C241 C 0.3299(3) 0.9758(3) 0.4316(3) 0.0329(13) Uani 1 1 d
C242 C 0.2885(3) 0.9995(4) 0.4633(3) 0.0405(14) Uani 1 1 d
H242 H 0.2474 0.9708 0.4581 0.049 Uiso 1 1 calc
C243 C 0.3081(4) 1.0657(4) 0.5024(3) 0.0515(17) Uani 1 1 d
H243 H 0.2784 1.0835 0.5213 0.062 Uiso 1 1 calc
C244 C 0.3713(4) 1.1054(4) 0.5137(3) 0.0571(18) Uani 1 1 d
H244 H 0.3847 1.1486 0.5414 0.069 Uiso 1 1 calc
C245 C 0.4153(3) 1.0818(4) 0.4844(3) 0.0483(16) Uani 1 1 d
H245 H 0.4576 1.1092 0.4914 0.058 Uiso 1 1 calc
C246 C 0.3943(3) 1.0161(4) 0.4443(3) 0.0430(15) Uani 1 1 d
H246 H 0.4240 0.9984 0.4254 0.052 Uiso 1 1 calc
C251 C 0.3824(3) 0.8302(3) 0.4075(3) 0.0336(13) Uani 1 1 d
C252 C 0.4047(3) 0.8075(4) 0.4688(3) 0.0394(14) Uani 1 1 d
H252 H 0.3817 0.8289 0.4925 0.047 Uiso 1 1 calc
C253 C 0.4613(3) 0.7528(4) 0.4964(3) 0.0479(16) Uani 1 1 d
H253 H 0.4749 0.7369 0.5375 0.057 Uiso 1 1 calc
C254 C 0.4965(3) 0.7232(4) 0.4611(4) 0.0515(18) Uani 1 1 d
H254 H 0.5346 0.6878 0.4788 0.062 Uiso 1 1 calc
C255 C 0.4755(4) 0.7457(4) 0.4000(4) 0.0525(18) Uani 1 1 d
H255 H 0.4992 0.7252 0.3765 0.063 Uiso 1 1 calc
C256 C 0.4189(3) 0.7989(4) 0.3734(3) 0.0446(15) Uani 1 1 d
H256 H 0.4051 0.8140 0.3321 0.054 Uiso 1 1 calc
C311 C -0.5542(6) 1.1839(8) 0.0332(6) 0.100(3) Uani 1 1 d
H311 H -0.5413 1.2301 0.0577 0.120 Uiso 1 1 calc
C312 C -0.5519(7) 1.1855(9) -0.0215(6) 0.119(4) Uani 1 1 d
H312 H -0.5414 1.2337 -0.0364 0.142 Uiso 1 1 calc
C313 C -0.5644(10) 1.1184(13) -0.0565(7) 0.163(6) Uani 1 1 d
H313 H -0.5540 1.1150 -0.0915 0.195 Uiso 1 1 calc
C314 C -0.5936(16) 1.0558(12) -0.0371(9) 0.254(14) Uani 1 1 d
H314 H -0.6147 1.0140 -0.0649 0.305 Uiso 1 1 calc
C315 C -0.5935(10) 1.0508(9) 0.0208(11) 0.192(8) Uani 1 1 d
H315 H -0.6058 1.0035 0.0355 0.231 Uiso 1 1 calc
C316 C -0.5744(7) 1.1183(10) 0.0550(6) 0.123(4) Uani 1 1 d
H316 H -0.5753 1.1194 0.0943 0.147 Uiso 1 1 calc
C321 C -0.1855(8) 1.0309(11) 0.0284(6) 0.127(4) Uani 1 1 d
H321 H -0.2036 1.0471 0.0571 0.152 Uiso 1 1 calc
C322 C -0.2037(7) 0.9552(10) -0.0013(8) 0.132(5) Uani 1 1 d
H322 H -0.2330 0.9194 0.0082 0.159 Uiso 1 1 calc
C323 C -0.1771(12) 0.9361(9) -0.0440(7) 0.169(7) Uani 1 1 d
H323 H -0.1892 0.8870 -0.0648 0.203 Uiso 1 1 calc
C324 C -0.1346(13) 0.9858(10) -0.0564(8) 0.205(10) Uani 1 1 d
H324 H -0.1163 0.9704 -0.0852 0.246 Uiso 1 1 calc
C325 C -0.1171(7) 1.0571(9) -0.0293(6) 0.125(4) Uani 1 1 d
H325 H -0.0881 1.0918 -0.0402 0.150 Uiso 1 1 calc
C326 C -0.1406(7) 1.0798(8) 0.0139(7) 0.118(4) Uani 1 1 d
H326 H -0.1263 1.1292 0.0341 0.142 Uiso 1 1 calc
C331 C -0.5551(12) 1.0151(11) 0.2272(9) 0.158(7) Uani 1 1 d
H331 H -0.5303 1.0621 0.2450 0.190 Uiso 1 1 calc
C332 C -0.5263(9) 0.9409(14) 0.2451(8) 0.168(7) Uani 1 1 d
H332 H -0.4802 0.9382 0.2756 0.202 Uiso 1 1 calc
C333 C -0.5582(8) 0.8738(11) 0.2231(6) 0.143(5) Uani 1 1 d
H333 H -0.5353 0.8252 0.2390 0.171 Uiso 1 1 calc
C334 C -0.6241(7) 0.8727(10) 0.1773(7) 0.122(4) Uani 1 1 d
H334 H -0.6477 0.8239 0.1633 0.147 Uiso 1 1 calc
C335 C -0.6549(7) 0.9432(13) 0.1522(5) 0.126(5) Uani 1 1 d
H335 H -0.6962 0.9416 0.1161 0.151 Uiso 1 1 calc
C336 C -0.6287(11) 1.0179(13) 0.1773(8) 0.157(6) Uani 1 1 d
H336 H -0.6544 1.0656 0.1643 0.188 Uiso 1 1 calc
Fe1 Fe -0.22154(4) 1.21002(5) 0.28630(4) 0.0340(2) Uani 1 1 d
Fe2 Fe 0.20192(4) 0.82697(5) 0.35101(4) 0.02990(19) Uani 1 1 d
P1 P -0.25839(8) 1.10868(9) 0.32447(7) 0.0344(3) Uani 1 1 d
P2 P -0.30938(8) 1.18086(10) 0.20052(7) 0.0359(3) Uani 1 1 d
P3 P 0.18954(8) 0.84104(9) 0.25635(7) 0.0350(3) Uani 1 1 d
P4 P 0.30147(7) 0.89375(9) 0.37489(7) 0.0316(3) Uani 1 1 d
S1 S -0.06663(8) 1.12706(9) 0.32328(7) 0.0387(4) Uani 1 1 d
S2 S 0.04881(7) 0.91552(9) 0.31355(7) 0.0358(3) Uani 1 1 d

loop_
_atom_site_aniso_label
_atom_site_aniso_U_11
_atom_site_aniso_U_22
_atom_site_aniso_U_33
_atom_site_aniso_U_23
_atom_site_aniso_U_13
_atom_site_aniso_U_12
C11 0.028(3) 0.026(3) 0.041(3) 0.004(2) 0.014(2) 0.004(2)
C12 0.027(3) 0.032(3) 0.048(4) 0.001(3) 0.014(3) 0.000(3)
C13 0.036(3) 0.026(3) 0.067(4) -0.006(3) 0.029(3) -0.002(3)
C14 0.029(3) 0.026(3) 0.050(4) -0.002(2) 0.021(3) 0.000(2)
C15 0.037(4) 0.051(4) 0.068(5) -0.021(4) 0.003(3) -0.005(3)
C16 0.048(4) 0.031(4) 0.087(6) -0.018(3) 0.029(4) -0.011(3)
C17 0.045(4) 0.022(3) 0.083(5) -0.003(3) 0.024(3) 0.000(3)
C18 0.036(3) 0.027(3) 0.079(5) -0.018(3) 0.022(3) 0.000(3)
C19 0.062(5) 0.043(4) 0.061(5) -0.024(3) 0.024(4) -0.009(4)
C21 0.025(3) 0.033(3) 0.042(3) 0.000(2) 0.015(2) 0.000(2)
C22 0.029(3) 0.025(3) 0.053(4) 0.003(3) 0.017(3) 0.000(2)
C23 0.031(3) 0.027(3) 0.067(4) -0.004(3) 0.022(3) -0.001(3)
C24 0.031(3) 0.031(3) 0.048(4) 0.002(3) 0.017(3) 0.004(3)
C25 0.042(3) 0.034(3) 0.052(4) 0.006(3) 0.030(3) -0.001(3)
C26 0.043(3) 0.033(3) 0.043(4) 0.006(3) 0.017(3) -0.005(3)
C27 0.038(3) 0.022(3) 0.062(4) 0.015(3) 0.022(3) 0.009(3)
C28 0.051(4) 0.016(3) 0.061(4) 0.000(3) 0.030(3) -0.005(3)
C29 0.040(3) 0.037(3) 0.046(4) 0.004(3) 0.019(3) -0.006(3)
C111 0.044(4) 0.033(3) 0.051(4) 0.005(3) 0.023(3) 0.000(3)
C112 0.044(4) 0.038(3) 0.043(4) -0.007(3) 0.014(3) -0.003(3)
C121 0.028(3) 0.038(3) 0.050(4) 0.006(3) 0.019(3) 0.004(3)
C122 0.056(4) 0.038(4) 0.060(4) 0.009(3) 0.031(3) 0.016(3)
C123 0.062(5) 0.049(4) 0.074(5) 0.018(4) 0.032(4) 0.033(4)
C124 0.044(4) 0.048(4) 0.068(5) 0.015(3) 0.018(3) 0.012(3)
C125 0.042(4) 0.058(4) 0.044(4) 0.000(3) 0.008(3) 0.004(3)
C126 0.038(3) 0.045(4) 0.050(4) -0.002(3) 0.021(3) 0.002(3)
C131 0.034(3) 0.044(4) 0.031(3) 0.005(3) 0.011(2) 0.009(3)
C132 0.038(3) 0.048(4) 0.052(4) 0.003(3) 0.022(3) 0.006(3)
C133 0.043(4) 0.068(5) 0.059(4) 0.009(4) 0.024(3) 0.001(4)
C134 0.038(4) 0.076(5) 0.045(4) 0.010(3) 0.017(3) 0.017(4)
C135 0.065(5) 0.059(5) 0.063(5) 0.022(4) 0.037(4) 0.030(4)
C136 0.043(4) 0.043(4) 0.060(4) 0.005(3) 0.027(3) 0.012(3)
C141 0.042(4) 0.038(4) 0.056(4) 0.006(3) 0.018(3) 0.009(3)
C142 0.057(4) 0.077(5) 0.046(4) 0.006(4) 0.021(3) 0.011(4)
C143 0.082(6) 0.085(6) 0.049(5) 0.009(4) 0.024(4) 0.010(5)
C144 0.100(7) 0.098(7) 0.057(5) 0.025(5) 0.043(5) 0.031(6)
C145 0.082(6) 0.075(6) 0.086(6) 0.016(5) 0.055(5) 0.002(5)
C146 0.058(4) 0.050(4) 0.061(5) 0.009(3) 0.031(4) 0.011(4)
C151 0.035(3) 0.053(4) 0.049(4) -0.012(3) 0.012(3) 0.006(3)
C152 0.037(4) 0.111(7) 0.054(5) -0.008(4) 0.012(3) 0.015(4)
C153 0.046(5) 0.173(11) 0.055(5) -0.016(6) 0.021(4) 0.028(6)
C154 0.050(5) 0.111(9) 0.100(8) -0.049(7) -0.002(5) 0.033(6)
C155 0.062(6) 0.049(5) 0.152(10) -0.026(5) -0.002(6) 0.016(5)
C156 0.043(4) 0.048(5) 0.106(7) 0.001(4) 0.018(4) 0.006(4)
C211 0.044(3) 0.035(3) 0.041(3) 0.003(3) 0.020(3) 0.004(3)
C212 0.037(3) 0.049(4) 0.057(4) 0.008(3) 0.027(3) -0.001(3)
C221 0.050(4) 0.034(3) 0.036(3) -0.005(3) 0.020(3) -0.005(3)
C222 0.055(4) 0.043(4) 0.065(5) 0.006(3) 0.013(4) -0.004(3)
C223 0.047(4) 0.061(5) 0.087(6) 0.013(4) 0.000(4) -0.001(4)
C224 0.052(4) 0.088(6) 0.049(5) 0.009(4) -0.004(3) -0.006(5)
C225 0.059(5) 0.082(6) 0.065(5) -0.005(4) -0.007(4) -0.020(5)
C226 0.064(5) 0.041(4) 0.069(5) 0.000(4) 0.000(4) -0.001(4)
C231 0.053(4) 0.035(3) 0.045(4) 0.000(3) 0.025(3) 0.006(3)
C232 0.054(4) 0.050(4) 0.052(4) -0.002(3) 0.027(3) 0.009(3)
C233 0.086(6) 0.040(4) 0.084(6) 0.011(4) 0.051(5) 0.031(4)
C234 0.099(7) 0.076(6) 0.075(6) 0.007(4) 0.052(5) 0.041(5)
C235 0.108(7) 0.091(7) 0.069(6) 0.003(5) 0.058(5) 0.029(6)
C236 0.083(6) 0.068(5) 0.060(5) 0.006(4) 0.038(4) 0.020(4)
C241 0.032(3) 0.019(3) 0.049(4) 0.006(2) 0.017(3) 0.005(2)
C242 0.040(3) 0.035(3) 0.047(4) 0.001(3) 0.018(3) -0.002(3)
C243 0.058(4) 0.048(4) 0.045(4) -0.010(3) 0.017(3) 0.007(4)
C244 0.071(5) 0.027(3) 0.063(5) -0.003(3) 0.016(4) 0.002(3)
C245 0.044(4) 0.031(3) 0.063(4) 0.002(3) 0.013(3) -0.008(3)
C246 0.039(3) 0.028(3) 0.060(4) -0.005(3) 0.018(3) -0.005(3)
C251 0.029(3) 0.020(3) 0.054(4) -0.003(2) 0.019(3) -0.001(2)
C252 0.029(3) 0.039(4) 0.049(4) -0.002(3) 0.015(3) 0.002(3)
C253 0.037(3) 0.028(3) 0.069(5) 0.002(3) 0.012(3) 0.003(3)
C254 0.029(3) 0.029(3) 0.090(6) -0.006(3) 0.017(3) 0.001(3)
C255 0.044(4) 0.041(4) 0.083(5) -0.011(4) 0.036(4) 0.002(3)
C256 0.037(3) 0.044(4) 0.058(4) 0.000(3) 0.024(3) 0.003(3)
C311 0.085(7) 0.107(9) 0.108(9) -0.032(7) 0.038(6) -0.008(6)
C312 0.153(12) 0.112(10) 0.093(9) 0.007(8) 0.050(8) 0.022(8)
C313 0.232(19) 0.144(16) 0.114(12) 0.020(11) 0.071(12) 0.035(14)
C314 0.50(4) 0.135(17) 0.107(13) -0.050(12) 0.100(19) -0.03(2)
C315 0.24(2) 0.098(12) 0.209(19) -0.042(13) 0.062(16) -0.056(12)
C316 0.125(10) 0.140(12) 0.127(10) -0.028(9) 0.076(8) -0.021(9)
C321 0.126(12) 0.115(12) 0.128(11) 0.020(9) 0.040(9) 0.044(9)
C322 0.121(10) 0.114(11) 0.142(12) 0.068(10) 0.031(9) 0.026(9)
C323 0.30(2) 0.096(11) 0.125(12) -0.010(9) 0.101(14) -0.015(12)
C324 0.42(3) 0.078(10) 0.206(17) -0.024(11) 0.22(2) -0.026(14)
C325 0.159(12) 0.101(10) 0.114(10) 0.000(8) 0.054(9) 0.003(9)
C326 0.103(9) 0.113(10) 0.115(10) -0.034(8) 0.017(7) -0.002(8)
C331 0.22(2) 0.114(12) 0.158(15) -0.049(11) 0.092(15) -0.067(13)
C332 0.124(12) 0.177(18) 0.169(15) -0.058(15) 0.022(10) -0.061(14)
C333 0.113(11) 0.203(18) 0.106(10) -0.010(10) 0.036(9) -0.001(11)
C334 0.084(8) 0.154(13) 0.122(11) -0.003(9) 0.035(8) 0.001(9)
C335 0.111(10) 0.191(17) 0.070(8) -0.008(10) 0.029(7) 0.024(11)
C336 0.187(18) 0.203(19) 0.109(12) 0.018(12) 0.089(12) 0.027(15)
Fe1 0.0287(4) 0.0254(4) 0.0467(5) -0.0043(4) 0.0138(4) 0.0008(4)
Fe2 0.0288(4) 0.0229(4) 0.0404(5) 0.0011(3) 0.0163(3) 0.0005(3)
P1 0.0309(8) 0.0300(8) 0.0441(9) 0.0007(7) 0.0171(7) 0.0042(7)
P2 0.0292(7) 0.0332(8) 0.0438(9) 0.0001(7) 0.0132(6) 0.0019(7)
P3 0.0375(8) 0.0293(8) 0.0420(9) -0.0001(6) 0.0197(7) 0.0029(7)
P4 0.0292(7) 0.0267(7) 0.0425(9) 0.0019(6) 0.0180(6) 0.0009(6)
S1 0.0293(7) 0.0354(8) 0.0500(9) -0.0044(7) 0.0143(7) 0.0029(7)
S2 0.0291(7) 0.0279(7) 0.0524(9) 0.0019(6) 0.0181(6) 0.0016(6)

loop_
_atom_type_symbol
_atom_type_description
_atom_type_scat_dispersion_real
_atom_type_scat_dispersion_imag
_atom_type_scat_source
C C 0.0033 0.0016 'International Tables Vol C Tables 4.2.6.8 and 6.1.1.4'
H H 0.0000 0.0000 'International Tables Vol C Tables 4.2.6.8 and 6.1.1.4'
Fe Fe 0.3463 0.8444 'International Tables Vol C Tables 4.2.6.8 and 6.1.1.4'
P P 0.1023 0.0942 'International Tables Vol C Tables 4.2.6.8 and 6.1.1.4'
S S 0.1246 0.1234 'International Tables Vol C Tables 4.2.6.8 and 6.1.1.4'

loop_
_geom_angle_atom_site_label_1
_geom_angle_atom_site_label_2
_geom_angle_atom_site_label_3
_geom_angle
C12 C11 S1 105.2(4)
C12 C11 Fe1 136.7(4)
S1 C11 Fe1 118.0(3)
C11 C12 C13 117.2(5)
C14 C13 C12 114.2(5)
C13 C14 C24 129.0(5)
C13 C14 S1 107.9(4)
C24 C14 S1 123.0(4)
C19 C15 C16 107.6(6)
C19 C15 Fe1 70.1(4)
C16 C15 Fe1 70.6(4)
C15 C16 C17 108.5(6)
C15 C16 Fe1 69.9(4)
C17 C16 Fe1 70.7(4)
C16 C17 C18 107.4(6)
C16 C17 Fe1 69.9(4)
C18 C17 Fe1 70.0(4)
C19 C18 C17 107.9(6)
C19 C18 Fe1 69.7(4)
C17 C18 Fe1 70.6(3)
C15 C19 C18 108.6(6)
C15 C19 Fe1 70.4(4)
C18 C19 Fe1 70.9(4)
C22 C21 S2 104.9(4)
C22 C21 Fe2 135.8(4)
S2 C21 Fe2 119.2(3)
C21 C22 C23 117.6(5)
C24 C23 C22 113.4(5)
C23 C24 C14 130.0(5)
C23 C24 S2 108.5(4)
C14 C24 S2 121.5(4)
C26 C25 C29 107.6(5)
C26 C25 Fe2 70.4(3)
C29 C25 Fe2 69.5(3)
C25 C26 C27 109.8(5)
C25 C26 Fe2 70.6(3)
C27 C26 Fe2 71.3(3)
C26 C27 C28 106.1(5)
C26 C27 Fe2 69.6(3)
C28 C27 Fe2 69.4(3)
C29 C28 C27 108.7(5)
C29 C28 Fe2 69.6(3)
C27 C28 Fe2 71.2(3)
C25 C29 C28 107.7(5)
C25 C29 Fe2 71.0(3)
C28 C29 Fe2 70.8(3)
C112 C111 P1 109.8(4)
C111 C112 P2 112.0(4)
C122 C121 C126 118.2(6)
C122 C121 P1 120.3(5)
C126 C121 P1 121.4(4)
C121 C122 C123 121.1(6)
C122 C123 C124 120.3(6)
C125 C124 C123 118.4(6)
C126 C125 C124 121.1(6)
C125 C126 C121 120.9(6)
C136 C131 C132 118.8(5)
C136 C131 P1 121.7(5)
C132 C131 P1 119.3(4)
C133 C132 C131 120.1(6)
C134 C133 C132 119.9(6)
C135 C134 C133 120.2(6)
C134 C135 C136 120.2(6)
C131 C136 C135 120.7(6)
C146 C141 C142 118.8(6)
C146 C141 P2 120.9(5)
C142 C141 P2 120.3(5)
C143 C142 C141 119.3(7)
C144 C143 C142 121.3(8)
C143 C144 C145 120.7(7)
C146 C145 C144 118.3(8)
C141 C146 C145 121.5(7)
C156 C151 C152 117.0(7)
C156 C151 P2 120.0(5)
C152 C151 P2 122.8(6)
C151 C152 C153 121.2(9)
C154 C153 C152 121.3(9)
C153 C154 C155 119.2(9)
C154 C155 C156 120.3(10)
C151 C156 C155 120.8(9)
C212 C211 P3 109.2(4)
C211 C212 P4 110.3(4)
C222 C221 C226 116.4(6)
C222 C221 P3 124.0(5)
C226 C221 P3 119.3(5)
C221 C222 C223 119.8(7)
C224 C223 C222 121.8(7)
C225 C224 C223 120.2(7)
C224 C225 C226 119.3(7)
C225 C226 C221 122.2(7)
C236 C231 C232 117.8(6)
C236 C231 P3 121.0(5)
C232 C231 P3 121.2(5)
C233 C232 C231 122.7(6)
C232 C233 C234 118.9(7)
C235 C234 C233 119.5(6)
C234 C235 C236 120.9(7)
C235 C236 C231 120.1(7)
C242 C241 C246 118.3(5)
C242 C241 P4 121.1(4)
C246 C241 P4 120.6(4)
C243 C242 C241 120.3(6)
C244 C243 C242 120.5(6)
C243 C244 C245 120.8(6)
C244 C245 C246 118.1(6)
C245 C246 C241 121.8(6)
C252 C251 C256 118.0(5)
C252 C251 P4 117.3(4)
C256 C251 P4 124.5(5)
C251 C252 C253 121.8(5)
C254 C253 C252 118.5(6)
C255 C254 C253 120.6(6)
C254 C255 C256 120.0(6)
C255 C256 C251 121.1(6)
C312 C311 C316 122.3(12)
C311 C312 C313 120.9(14)
C312 C313 C314 115.1(16)
C313 C314 C315 123.7(17)
C316 C315 C314 115.8(17)
C311 C316 C315 120.3(14)
C326 C321 C322 118.4(14)
C323 C322 C321 118.0(14)
C324 C323 C322 121.0(15)
C323 C324 C325 122.0(15)
C324 C325 C326 120.4(14)
C325 C326 C321 120.2(13)
C332 C331 C336 116.7(15)
C333 C332 C331 124.7(17)
C332 C333 C334 121.2(18)
C335 C334 C333 118.9(15)
C334 C335 C336 123.6(14)
C335 C336 C331 114.0(16)
C11 Fe1 C19 134.7(3)
C11 Fe1 C15 97.9(3)
C19 Fe1 C15 39.5(3)
C11 Fe1 C16 90.1(2)
C19 Fe1 C16 66.0(3)
C15 Fe1 C16 39.5(3)
C11 Fe1 C18 155.8(2)
C19 Fe1 C18 39.4(3)
C15 Fe1 C18 66.3(3)
C16 Fe1 C18 66.0(2)
C11 Fe1 C17 118.5(2)
C19 Fe1 C17 66.2(3)
C15 Fe1 C17 66.4(3)
C16 Fe1 C17 39.4(3)
C18 Fe1 C17 39.4(2)
C11 Fe1 P2 92.51(17)
C19 Fe1 P2 132.8(2)
C15 Fe1 P2 160.8(2)
C16 Fe1 P2 124.9(2)
C18 Fe1 P2 98.35(19)
C17 Fe1 P2 94.4(2)
C11 Fe1 P1 86.84(16)
C19 Fe1 P1 95.6(2)
C15 Fe1 P1 111.3(2)
C16 Fe1 P1 149.8(2)
C18 Fe1 P1 115.43(19)
C17 Fe1 P1 154.65(19)
P2 Fe1 P1 85.29(7)
C21 Fe2 C29 97.7(2)
C21 Fe2 C28 135.0(2)
C29 Fe2 C28 39.6(2)
C21 Fe2 C26 117.5(2)
C29 Fe2 C26 65.8(2)
C28 Fe2 C26 65.4(2)
C21 Fe2 C25 89.3(2)
C29 Fe2 C25 39.5(2)
C28 Fe2 C25 65.9(2)
C26 Fe2 C25 39.0(2)
C21 Fe2 C27 155.0(2)
C29 Fe2 C27 66.6(2)
C28 Fe2 C27 39.4(2)
C26 Fe2 C27 39.2(2)
C25 Fe2 C27 66.1(2)
C21 Fe2 P3 84.85(16)
C29 Fe2 P3 108.07(17)
C28 Fe2 P3 95.29(17)
C26 Fe2 P3 156.93(18)
C25 Fe2 P3 145.81(18)
C27 Fe2 P3 117.79(18)
C21 Fe2 P4 94.52(16)
C29 Fe2 P4 162.30(17)
C28 Fe2 P4 130.40(18)
C26 Fe2 P4 97.16(17)
C25 Fe2 P4 128.37(18)
C27 Fe2 P4 97.44(17)
P3 Fe2 P4 85.72(6)
C121 P1 C111 104.4(3)
C121 P1 C131 100.9(2)
C111 P1 C131 100.7(3)
C121 P1 Fe1 119.09(19)
C111 P1 Fe1 108.20(19)
C131 P1 Fe1 121.1(2)
C141 P2 C151 99.8(3)
C141 P2 C112 104.4(3)
C151 P2 C112 103.5(3)
C141 P2 Fe1 119.9(2)
C151 P2 Fe1 115.8(2)
C112 P2 Fe1 111.5(2)
C221 P3 C211 105.6(3)
C221 P3 C231 99.9(3)
C211 P3 C231 101.9(3)
C221 P3 Fe2 117.92(19)
C211 P3 Fe2 108.83(19)
C231 P3 Fe2 120.7(2)
C241 P4 C251 98.4(3)
C241 P4 C212 101.9(3)
C251 P4 C212 105.9(3)
C241 P4 Fe2 123.81(18)
C251 P4 Fe2 114.06(18)
C212 P4 Fe2 110.7(2)
C14 S1 C11 95.4(3)
C24 S2 C21 95.6(3)

loop_
_geom_bond_atom_site_label_1
_geom_bond_atom_site_label_2
_geom_bond_distance
C11 C12 1.371(8)
C11 S1 1.764(5)
C11 Fe1 2.004(5)
C12 C13 1.395(8)
C13 C14 1.371(8)
C14 C24 1.459(7)
C14 S1 1.729(5)
C15 C19 1.414(9)
C15 C16 1.419(10)
C15 Fe1 2.097(6)
C16 C17 1.423(9)
C16 Fe1 2.105(6)
C17 C18 1.425(9)
C17 Fe1 2.115(6)
C18 C19 1.417(10)
C18 Fe1 2.107(6)
C19 Fe1 2.092(6)
C21 C22 1.378(7)
C21 S2 1.758(5)
C21 Fe2 1.995(6)
C22 C23 1.416(8)
C23 C24 1.356(8)
C24 S2 1.744(6)
C25 C26 1.400(8)
C25 C29 1.412(8)
C25 Fe2 2.100(5)
C26 C27 1.414(8)
C26 Fe2 2.098(6)
C27 C28 1.422(8)
C27 Fe2 2.121(5)
C28 C29 1.416(8)
C28 Fe2 2.096(5)
C29 Fe2 2.080(6)
C111 C112 1.540(8)
C111 P1 1.849(6)
C112 P2 1.845(6)
C121 C122 1.378(8)
C121 C126 1.390(8)
C121 P1 1.831(6)
C122 C123 1.389(9)
C123 C124 1.392(10)
C124 C125 1.378(9)
C125 C126 1.376(8)
C131 C136 1.374(8)
C131 C132 1.398(8)
C131 P1 1.855(6)
C132 C133 1.391(8)
C133 C134 1.377(10)
C134 C135 1.366(10)
C135 C136 1.389(8)
C141 C146 1.372(9)
C141 C142 1.410(9)
C141 P2 1.834(7)
C142 C143 1.383(9)
C143 C144 1.350(12)
C144 C145 1.396(12)
C145 C146 1.395(10)
C151 C156 1.378(10)
C151 C152 1.380(9)
C151 P2 1.839(6)
C152 C153 1.385(12)
C153 C154 1.323(15)
C154 C155 1.379(15)
C155 C156 1.386(12)
C211 C212 1.540(9)
C211 P3 1.828(6)
C212 P4 1.872(6)
C221 C222 1.375(9)
C221 C226 1.399(9)
C221 P3 1.818(6)
C222 C223 1.403(9)
C223 C224 1.340(11)
C224 C225 1.333(11)
C225 C226 1.393(10)
C231 C236 1.398(9)
C231 C232 1.402(8)
C231 P3 1.830(6)
C232 C233 1.364(9)
C233 C234 1.418(11)
C234 C235 1.376(11)
C235 C236 1.398(10)
C241 C242 1.386(8)
C241 C246 1.396(8)
C241 P4 1.827(6)
C242 C243 1.382(9)
C243 C244 1.375(10)
C244 C245 1.388(9)
C245 C246 1.389(8)
C251 C252 1.378(8)
C251 C256 1.394(8)
C251 P4 1.847(6)
C252 C253 1.406(8)
C253 C254 1.384(9)
C254 C255 1.377(10)
C255 C256 1.386(9)
C311 C312 1.305(14)
C311 C316 1.334(16)
C312 C313 1.342(19)
C313 C314 1.36(2)
C314 C315 1.36(2)
C315 C316 1.339(18)
C321 C326 1.362(18)
C321 C322 1.406(19)
C322 C323 1.355(19)
C323 C324 1.31(2)
C324 C325 1.319(18)
C325 C326 1.339(16)
C331 C332 1.35(2)
C331 C336 1.49(2)
C332 C333 1.28(2)
C333 C334 1.347(17)
C334 C335 1.343(18)
C335 C336 1.38(2)
Fe1 P2 2.1532(18)
Fe1 P1 2.1703(17)
Fe2 P3 2.1495(17)
Fe2 P4 2.1808(16)
